data_4508236
loop_
_publ_author_name
'Chen, Da-Shu'
'Sun, Li-Bo'
'Liang, Zhi-Qiang'
'Shao, Kui-Zhan'
'Wang, Chun-Gang'
'Su, Zhong-Min'
'Xing, Hong-Zhu'

_publ_section_title
;
 Conformational Supramolecular Isomerism in Two-Dimensional Fluorescent
 Coordination Polymers Based on Flexible Tetracarboxylate Ligand
;
_journal_issue 9
_journal_name_full 'Crystal Growth &amp; Design'
_journal_page_first 4092
_journal_paper_doi 10.1021/cg400913f
_journal_volume 13
_journal_year 2013
_chemical_formula_sum 'C62 H76 Cd2 N8 O18'
_chemical_formula_weight 1446.13
_chemical_name_systematic
; 
 ? 
;
_space_group_IT_number 14
_symmetry_cell_setting monoclinic
_symmetry_space_group_name_Hall '-P 2ybc'
_symmetry_space_group_name_H-M 'P 1 21/c 1'
_atom_sites_solution_hydrogens geom
_atom_sites_solution_primary direct
_atom_sites_solution_secondary difmap
_audit_creation_method SHELXL-97
_cell_angle_alpha 90.00
_cell_angle_beta 113.194(2)
_cell_angle_gamma 90.00
_cell_formula_units_Z 4
_cell_length_a 15.972(2)
_cell_length_b 21.984(3)
_cell_length_c 20.090(3)
_cell_measurement_temperature 296(2)
_cell_measurement_theta_max 28.37
_cell_measurement_theta_min 1.39
_cell_volume 6484.0(15)
_computing_cell_refinement 'SMART (Bruker, 1997)'
_computing_data_collection 'SMART (Bruker, 1997)'
_computing_data_reduction 'SAINT (Bruker, 1999)'
_computing_molecular_graphics 'SHELXTL-PLUS (Sheldrick, 1990)'
_computing_publication_material SHELXL-97
_computing_structure_refinement 'SHELXL-97 (Sheldrick, 1997)'
_computing_structure_solution 'SHELXS-97 (Sheldrick, 1990)'
_diffrn_ambient_temperature 296(2)
_diffrn_measured_fraction_theta_full 0.985
_diffrn_measured_fraction_theta_max 0.934
_diffrn_measurement_device_type 'Bruker APEX CCD area-detector'
_diffrn_measurement_method '\w scans'
_diffrn_radiation_monochromator graphite
_diffrn_radiation_source 'fine-focus sealed tube'
_diffrn_radiation_type MoK\a
_diffrn_radiation_wavelength 0.71073
_diffrn_reflns_av_R_equivalents 0.0869
_diffrn_reflns_av_sigmaI/netI 0.1363
_diffrn_reflns_limit_h_max 15
_diffrn_reflns_limit_h_min -21
_diffrn_reflns_limit_k_max 29
_diffrn_reflns_limit_k_min -23
_diffrn_reflns_limit_l_max 25
_diffrn_reflns_limit_l_min -26
_diffrn_reflns_number 39154
_diffrn_reflns_theta_full 27.50
_diffrn_reflns_theta_max 28.37
_diffrn_reflns_theta_min 1.39
_exptl_absorpt_coefficient_mu 0.732
_exptl_absorpt_correction_T_max 0.9304
_exptl_absorpt_correction_T_min 0.8675
_exptl_absorpt_correction_type multi-scan
_exptl_absorpt_process_details 'SADABS (Sheldrick, 1996)'
_exptl_crystal_colour colourless
_exptl_crystal_density_diffrn 1.481
_exptl_crystal_density_method 'not measured'
_exptl_crystal_description leaf-shaped
_exptl_crystal_F_000 2976
_exptl_crystal_size_max 0.20
_exptl_crystal_size_mid 0.18
_exptl_crystal_size_min 0.10
_refine_diff_density_max 1.495
_refine_diff_density_min -0.720
_refine_diff_density_rms 0.114
_refine_ls_extinction_method none
_refine_ls_goodness_of_fit_ref 0.994
_refine_ls_hydrogen_treatment mixed
_refine_ls_matrix_type full
_refine_ls_number_parameters 801
_refine_ls_number_reflns 15170
_refine_ls_number_restraints 1
_refine_ls_restrained_S_all 0.995
_refine_ls_R_factor_all 0.1730
_refine_ls_R_factor_gt 0.0643
_refine_ls_shift/su_max 0.030
_refine_ls_shift/su_mean 0.003
_refine_ls_structure_factor_coef Fsqd
_refine_ls_weighting_details 'calc w=1/[\s^2^(Fo^2^)+(0.0768P)^2^+0.0000P] where P=(Fo^2^+2Fc^2^)/3'
_refine_ls_weighting_scheme calc
_refine_ls_wR_factor_gt 0.1419
_refine_ls_wR_factor_ref 0.1891
_reflns_number_gt 6749
_reflns_number_total 15170
_reflns_threshold_expression >2sigma(I)
_cod_data_source_file cg400913f_si_002.cif
_cod_data_source_block 3
_cod_depositor_comments
;
The following automatic conversions were performed:

'_symmetry_cell_setting' value 'Monoclinic' changed to 'monoclinic'
according to /home/saulius/struct/CIF-dictionaries/cif_core.dic
dictionary named 'cif_core.dic' version 2.4.2 from 2011-04-26.

Automatic conversion script
Id: cif_fix_values 1891 2012-01-12 08:04:46Z andrius 
;
_cod_original_sg_symbol_H-M 'p 21/c'
_cod_database_code 4508236

loop_
_symmetry_equiv_pos_as_xyz
'x, y, z'
'-x, y+1/2, -z+1/2'
'-x, -y, -z'
'x, -y-1/2, z-1/2'

loop_
_atom_site_label
_atom_site_type_symbol
_atom_site_fract_x
_atom_site_fract_y
_atom_site_fract_z
_atom_site_U_iso_or_equiv
_atom_site_adp_type
_atom_site_occupancy
_atom_site_symmetry_multiplicity
_atom_site_calc_flag
_atom_site_refinement_flags
Cd1 Cd -0.68775(3) 0.36469(2) -0.08075(3) 0.03079(14) Uani 1 1 d .
Cd2 Cd -0.19266(3) 0.37686(2) 0.41686(3) 0.03265(15) Uani 1 1 d .
O1 O -0.5721(3) 0.3547(3) 0.0312(3) 0.0541(15) Uani 1 1 d .
O11 O -1.0648(4) 0.1228(2) 0.0320(3) 0.0517(14) Uani 1 1 d .
C32 C -1.0721(5) 0.1786(3) 0.0351(4) 0.0357(17) Uani 1 1 d .
O13 O -0.7843(3) 0.3541(2) -0.0070(3) 0.0504(14) Uani 1 1 d .
O6 O -0.2676(4) 0.0451(3) -0.0534(3) 0.0654(17) Uani 1 1 d .
O7 O -0.5684(3) 0.1416(2) 0.3727(3) 0.0473(14) Uani 1 1 d .
O15 O -1.1169(3) 0.4507(2) 0.3818(3) 0.0420(12) Uani 1 1 d .
C31 C -0.9459(4) 0.3080(3) 0.1631(4) 0.0325(16) Uani 1 1 d .
C6 C -0.4298(5) 0.1835(3) 0.1803(4) 0.0353(17) Uani 1 1 d .
O12 O -1.1302(3) 0.2102(2) -0.0133(3) 0.0469(14) Uani 1 1 d .
O9 O -0.7940(3) 0.1252(2) 0.2740(3) 0.0469(13) Uani 1 1 d .
O5 O -0.2903(4) 0.1313(3) -0.0071(3) 0.0693(19) Uani 1 1 d .
C5 C -0.3785(4) 0.2251(3) 0.2358(4) 0.0360(17) Uani 1 1 d .
H5 H -0.3380 0.2101 0.2800 0.043 Uiso 1 1 calc R
N1 N -0.4168(4) 0.1206(3) 0.1920(3) 0.0417(15) Uani 1 1 d .
C48 C -1.0710(5) 0.4153(3) 0.3613(4) 0.0377(17) Uani 1 1 d .
O16 O -1.0821(4) 0.3593(2) 0.3567(3) 0.0517(14) Uani 1 1 d .
O10 O -0.7863(3) 0.2033(2) 0.3446(3) 0.0471(13) Uani 1 1 d .
O2 O -0.6198(4) 0.2628(3) -0.0102(3) 0.0621(16) Uani 1 1 d .
O3 O -0.3181(4) 0.3828(2) 0.2675(3) 0.0500(14) Uani 1 1 d .
O4 O -0.2930(3) 0.3075(2) 0.3461(2) 0.0466(13) Uani 1 1 d .
C30 C -1.0042(4) 0.2751(3) 0.1042(4) 0.0342(16) Uani 1 1 d .
H30 H -1.0443 0.2961 0.0642 0.041 Uiso 1 1 calc R
C8 C -0.3284(5) 0.3287(3) 0.2837(4) 0.0358(17) Uani 1 1 d .
C29 C -1.0052(4) 0.2123(3) 0.1028(4) 0.0311(16) Uani 1 1 d .
C4 C -0.3874(4) 0.2876(3) 0.2255(4) 0.0342(17) Uani 1 1 d .
N2 N -0.9477(4) 0.3706(3) 0.1616(3) 0.0413(15) Uani 1 1 d .
C47 C -0.9720(4) 0.4131(3) 0.2889(4) 0.0380(18) Uani 1 1 d .
H47 H -1.0001 0.3769 0.2677 0.046 Uiso 1 1 calc R
C25 C -0.8873(4) 0.2115(3) 0.2203(4) 0.0323(16) Uani 1 1 d .
C27 C -0.9451(4) 0.1800(3) 0.1622(3) 0.0319(16) Uani 1 1 d .
H27 H -0.9446 0.1377 0.1621 0.038 Uiso 1 1 calc R
C41 C -0.8787(5) 0.4072(3) 0.2122(4) 0.0434(19) Uani 1 1 d .
H41A H -0.8617 0.4385 0.1859 0.052 Uiso 1 1 calc R
H41B H -0.8255 0.3820 0.2366 0.052 Uiso 1 1 calc R
O8 O -0.6039(3) 0.0514(2) 0.4018(3) 0.0445(13) Uani 1 1 d .
C2 C -0.5037(4) 0.2711(3) 0.1062(4) 0.0358(17) Uani 1 1 d .
C3 C -0.4524(5) 0.3103(3) 0.1598(4) 0.0388(18) Uani 1 1 d .
H3 H -0.4605 0.3520 0.1527 0.047 Uiso 1 1 calc R
C36 C -0.9199(5) 0.4092(3) -0.0369(4) 0.0421(18) Uani 1 1 d .
C23 C -0.4460(4) 0.0869(3) 0.3206(4) 0.0341(16) Uani 1 1 d .
H23 H -0.4722 0.1234 0.2989 0.041 Uiso 1 1 calc R
C28 C -0.8877(4) 0.2746(3) 0.2214(4) 0.0344(16) Uani 1 1 d .
H28 H -0.8480 0.2950 0.2623 0.041 Uiso 1 1 calc R
C1 C -0.5696(5) 0.2988(4) 0.0377(4) 0.0421(19) Uani 1 1 d .
C46 C -0.9984(4) 0.4417(3) 0.3400(4) 0.0338(16) Uani 1 1 d .
C37 C -0.8294(5) 0.3967(4) -0.0422(4) 0.0437(18) Uani 1 1 d .
C35 C -0.9285(5) 0.3984(3) 0.0281(4) 0.0393(17) Uani 1 1 d .
H35 H -0.8795 0.3834 0.0678 0.047 Uiso 1 1 calc R
C24 C -0.5543(5) 0.0858(3) 0.3813(4) 0.0377(17) Uani 1 1 d .
C17 C -0.3458(5) 0.0925(3) 0.2529(4) 0.048(2) Uani 1 1 d .
H17A H -0.3013 0.1233 0.2783 0.058 Uiso 1 1 calc R
H17B H -0.3153 0.0626 0.2348 0.058 Uiso 1 1 calc R
C14 C -0.3440(5) 0.0399(4) 0.0263(4) 0.052(2) Uani 1 1 d .
C16 C -0.2987(5) 0.0759(4) -0.0147(5) 0.054(2) Uani 1 1 d .
C42 C -0.9049(5) 0.4376(3) 0.2693(4) 0.0374(17) Uani 1 1 d .
C18 C -0.3765(5) 0.0619(3) 0.3059(4) 0.0367(17) Uani 1 1 d .
C9 C -0.4786(5) 0.0762(3) 0.1412(4) 0.047(2) Uani 1 1 d .
H9A H -0.5300 0.0976 0.1058 0.056 Uiso 1 1 calc R
H9B H -0.5018 0.0488 0.1676 0.056 Uiso 1 1 calc R
C33 C -1.0216(5) 0.4034(3) 0.1052(4) 0.0416(19) Uani 1 1 d .
H33A H -1.0258 0.4437 0.1235 0.050 Uiso 1 1 calc R
H33B H -1.0783 0.3825 0.0969 0.050 Uiso 1 1 calc R
C7 C -0.4927(5) 0.2091(3) 0.1153(4) 0.0375(17) Uani 1 1 d .
H7 H -0.5274 0.1835 0.0778 0.045 Uiso 1 1 calc R
C20 C -0.4369(5) 0.0039(3) 0.4010(4) 0.0432(19) Uani 1 1 d .
H20 H -0.4569 -0.0154 0.4332 0.052 Uiso 1 1 calc R
C26 C -0.8181(5) 0.1771(3) 0.2841(4) 0.0372(17) Uani 1 1 d .
C45 C -0.9545(5) 0.4947(3) 0.3733(4) 0.047(2) Uani 1 1 d .
H45 H -0.9720 0.5145 0.4067 0.057 Uiso 1 1 calc R
C19 C -0.3378(5) 0.0092(3) 0.3395(5) 0.051(2) Uani 1 1 d .
H19 H -0.2896 -0.0072 0.3305 0.061 Uiso 1 1 calc R
C22 C -0.4770(4) 0.0581(3) 0.3671(4) 0.0330(16) Uani 1 1 d .
C10 C -0.4308(5) 0.0393(3) 0.1018(4) 0.0476(19) Uani 1 1 d .
C38 C -0.9970(5) 0.4317(3) -0.0983(4) 0.049(2) Uani 1 1 d .
H38 H -0.9916 0.4389 -0.1420 0.059 Uiso 1 1 calc R
O14 O -0.8050(4) 0.4295(3) -0.0830(3) 0.0659(17) Uani 1 1 d .
C15 C -0.3873(5) 0.0719(4) 0.0628(4) 0.049(2) Uani 1 1 d .
H15 H -0.3881 0.1142 0.0619 0.059 Uiso 1 1 calc R
C40 C -1.0890(5) 0.4326(3) -0.0289(4) 0.048(2) Uani 1 1 d .
H40 H -1.1448 0.4400 -0.0260 0.058 Uiso 1 1 calc R
C44 C -0.8840(6) 0.5182(3) 0.3564(5) 0.057(2) Uani 1 1 d .
H44 H -0.8528 0.5528 0.3798 0.069 Uiso 1 1 calc R
C34 C -1.0133(5) 0.4107(3) 0.0333(4) 0.0404(18) Uani 1 1 d .
C21 C -0.3672(6) -0.0201(3) 0.3856(5) 0.056(2) Uani 1 1 d .
H21 H -0.3402 -0.0566 0.4068 0.068 Uiso 1 1 calc R
C39 C -1.0785(5) 0.4423(4) -0.0918(4) 0.052(2) Uani 1 1 d .
H39 H -1.1277 0.4566 -0.1318 0.062 Uiso 1 1 calc R
C43 C -0.8607(5) 0.4899(3) 0.3049(4) 0.050(2) Uani 1 1 d .
H43 H -0.8141 0.5062 0.2937 0.060 Uiso 1 1 calc R
C11 C -0.4293(6) -0.0255(4) 0.1027(5) 0.061(2) Uani 1 1 d .
H11 H -0.4544 -0.0470 0.1302 0.073 Uiso 1 1 calc R
C13 C -0.3457(6) -0.0249(4) 0.0269(5) 0.065(3) Uani 1 1 d .
H13 H -0.3160 -0.0464 0.0028 0.077 Uiso 1 1 calc R
C12 C -0.3903(6) -0.0560(4) 0.0625(5) 0.068(3) Uani 1 1 d .
H12 H -0.3942 -0.0982 0.0593 0.082 Uiso 1 1 calc R
N4 N -0.6865(4) -0.0572(3) 0.3526(3) 0.0448(16) Uani 1 1 d .
H4A H -0.6565 -0.0217 0.3573 0.054 Uiso 1 1 calc R
H4B H -0.6743 -0.0801 0.3203 0.054 Uiso 1 1 calc R
N3 N -0.1569(5) 0.2224(3) 0.2208(4) 0.062(2) Uani 1 1 d .
O17 O -0.2213(6) 0.2889(4) 0.1256(4) 0.119(3) Uani 1 1 d .
C54 C -0.7830(5) -0.0451(4) 0.3247(4) 0.058(2) Uani 1 1 d .
H54A H -0.8011 -0.0243 0.2791 0.087 Uiso 1 1 calc R
H54B H -0.7965 -0.0201 0.3584 0.087 Uiso 1 1 calc R
H54C H -0.8156 -0.0828 0.3179 0.087 Uiso 1 1 calc R
C52 C -0.6520(7) -0.0889(4) 0.4235(5) 0.075(3) Uani 1 1 d .
H52A H -0.5876 -0.0956 0.4393 0.112 Uiso 1 1 calc R
H52B H -0.6825 -0.1273 0.4186 0.112 Uiso 1 1 calc R
H52C H -0.6635 -0.0644 0.4586 0.112 Uiso 1 1 calc R
C51 C -0.1798(8) 0.2786(5) 0.1902(8) 0.098(4) Uani 1 1 d .
H51 H -0.1623 0.3120 0.2211 0.117 Uiso 1 1 calc R
C50 C -0.1828(9) 0.1730(5) 0.1741(7) 0.130(5) Uani 1 1 d .
H50A H -0.1633 0.1361 0.2013 0.194 Uiso 1 1 calc R
H50B H -0.1552 0.1762 0.1395 0.194 Uiso 1 1 calc R
H50C H -0.2479 0.1727 0.1491 0.194 Uiso 1 1 calc R
C49 C -0.1095(8) 0.2137(5) 0.3008(6) 0.111(4) Uani 1 1 d .
H49A H -0.0982 0.2526 0.3244 0.167 Uiso 1 1 calc R
H49B H -0.0528 0.1930 0.3114 0.167 Uiso 1 1 calc R
H49C H -0.1473 0.1898 0.3179 0.167 Uiso 1 1 calc R
N6 N -1.2050(4) 0.5585(3) 0.3446(3) 0.0496(17) Uani 1 1 d .
H6A H -1.1774 0.5227 0.3453 0.060 Uiso 1 1 calc R
H6B H -1.1917 0.5833 0.3145 0.060 Uiso 1 1 calc R
N7 N -0.8082(4) 0.2269(3) -0.0315(4) 0.069(2) Uani 1 1 d .
H7A H -0.7697 0.2314 0.0151 0.083 Uiso 1 1 calc R
H7B H -0.7988 0.2586 -0.0561 0.083 Uiso 1 1 calc R
N8 N -0.3054(5) 0.2584(3) -0.0256(4) 0.075(2) Uani 1 1 d .
H8A H -0.2735 0.2530 0.0222 0.090 Uiso 1 1 calc R
H8B H -0.2922 0.2269 -0.0484 0.090 Uiso 1 1 calc R
C56 C -1.1646(6) 0.5851(4) 0.4190(4) 0.064(3) Uani 1 1 d .
H56A H -1.1002 0.5905 0.4331 0.096 Uiso 1 1 calc R
H56B H -1.1753 0.5582 0.4525 0.096 Uiso 1 1 calc R
H56C H -1.1923 0.6238 0.4192 0.096 Uiso 1 1 calc R
C57 C -1.3069(6) 0.5479(4) 0.3132(5) 0.072(3) Uani 1 1 d .
H57A H -1.3253 0.5312 0.2653 0.108 Uiso 1 1 calc R
H57B H -1.3377 0.5858 0.3109 0.108 Uiso 1 1 calc R
H57C H -1.3221 0.5199 0.3433 0.108 Uiso 1 1 calc R
C60 C -0.2728(7) 0.3124(4) -0.0466(5) 0.081(3) Uani 1 1 d .
H60A H -0.2088 0.3085 -0.0352 0.122 Uiso 1 1 calc R
H60B H -0.2831 0.3465 -0.0209 0.122 Uiso 1 1 calc R
H60C H -0.3047 0.3186 -0.0977 0.122 Uiso 1 1 calc R
C59 C -0.7818(7) 0.1717(4) -0.0587(5) 0.082(3) Uani 1 1 d .
H59A H -0.7191 0.1746 -0.0522 0.123 Uiso 1 1 calc R
H59B H -0.8193 0.1671 -0.1093 0.123 Uiso 1 1 calc R
H59C H -0.7898 0.1371 -0.0326 0.123 Uiso 1 1 calc R
C61 C -0.4021(7) 0.2550(5) -0.0394(7) 0.107(4) Uani 1 1 d .
H61A H -0.4148 0.2165 -0.0226 0.161 Uiso 1 1 calc R
H61B H -0.4377 0.2588 -0.0904 0.161 Uiso 1 1 calc R
H61C H -0.4175 0.2873 -0.0141 0.161 Uiso 1 1 calc R
C58 C -0.8986(7) 0.2319(5) -0.0346(7) 0.121(5) Uani 1 1 d .
H58A H -0.9056 0.2704 -0.0146 0.182 Uiso 1 1 calc R
H58B H -0.9099 0.1996 -0.0071 0.182 Uiso 1 1 calc R
H58C H -0.9412 0.2293 -0.0840 0.182 Uiso 1 1 calc R
N5 N -0.6536(5) 0.2805(4) 0.2128(5) 0.077(3) Uani 1 1 d .
O18 O -0.7139(5) 0.2168(5) 0.1229(4) 0.129(3) Uani 1 1 d .
C62 C -0.6667(12) 0.3271(10) 0.1830(12) 0.34(2) Uani 1 1 d .
H62A H -0.6419 0.3591 0.2177 0.517 Uiso 1 1 calc R
H62B H -0.7310 0.3331 0.1575 0.517 Uiso 1 1 calc R
H62C H -0.6379 0.3275 0.1491 0.517 Uiso 1 1 calc R
C55 C -0.6586(12) 0.2210(8) 0.2074(10) 0.192(8) Uiso 1 1 d D
H55 H -0.6365 0.1908 0.2424 0.230 Uiso 1 1 calc R
C53 C -0.6178(15) 0.2894(10) 0.2861(11) 0.288(13) Uiso 1 1 d D
H53A H -0.6067 0.2508 0.3103 0.432 Uiso 1 1 calc R
H53B H -0.6600 0.3124 0.2994 0.432 Uiso 1 1 calc R
H53C H -0.5615 0.3114 0.3000 0.432 Uiso 1 1 calc R

loop_
_atom_site_aniso_label
_atom_site_aniso_U_11
_atom_site_aniso_U_22
_atom_site_aniso_U_33
_atom_site_aniso_U_23
_atom_site_aniso_U_13
_atom_site_aniso_U_12
Cd1 0.0287(3) 0.0361(3) 0.0247(3) 0.0014(2) 0.0074(2) -0.0031(2)
Cd2 0.0355(3) 0.0350(3) 0.0248(3) 0.0031(2) 0.0091(2) -0.0045(2)
O1 0.048(3) 0.064(4) 0.032(3) 0.008(3) -0.004(3) 0.012(3)
O11 0.061(4) 0.037(3) 0.041(3) -0.003(2) 0.004(3) 0.003(3)
C32 0.033(4) 0.042(4) 0.029(4) -0.001(3) 0.010(3) -0.006(3)
O13 0.049(3) 0.057(3) 0.047(3) 0.010(3) 0.020(3) 0.015(3)
O6 0.081(4) 0.071(4) 0.060(4) -0.019(3) 0.045(4) -0.014(3)
O7 0.058(3) 0.035(3) 0.066(4) 0.007(3) 0.043(3) 0.004(2)
O15 0.042(3) 0.039(3) 0.055(3) 0.006(2) 0.030(3) 0.010(2)
C31 0.035(4) 0.031(4) 0.030(4) 0.001(3) 0.011(3) 0.001(3)
C6 0.035(4) 0.044(4) 0.041(5) 0.000(3) 0.029(4) 0.005(3)
O12 0.042(3) 0.050(3) 0.031(3) -0.002(2) -0.004(2) 0.010(2)
O9 0.052(3) 0.048(3) 0.033(3) 0.001(2) 0.007(3) 0.017(2)
O5 0.106(5) 0.048(4) 0.088(5) 0.000(3) 0.074(4) 0.000(3)
C5 0.034(4) 0.044(4) 0.026(4) 0.003(3) 0.009(3) -0.001(3)
N1 0.045(4) 0.045(4) 0.039(4) 0.001(3) 0.020(3) -0.005(3)
C48 0.042(5) 0.039(4) 0.031(4) 0.005(3) 0.014(4) -0.004(3)
O16 0.059(4) 0.033(3) 0.075(4) -0.003(3) 0.038(3) -0.006(3)
O10 0.047(3) 0.048(3) 0.027(3) -0.008(2) -0.006(2) 0.009(2)
O2 0.050(4) 0.082(4) 0.033(3) 0.000(3) -0.006(3) -0.001(3)
O3 0.066(4) 0.041(3) 0.031(3) 0.003(2) 0.007(3) -0.011(3)
O4 0.046(3) 0.055(3) 0.023(3) 0.006(2) -0.002(2) -0.011(3)
C30 0.035(4) 0.040(4) 0.030(4) 0.005(3) 0.015(3) 0.006(3)
C8 0.032(4) 0.047(4) 0.021(4) -0.003(3) 0.002(3) -0.003(3)
C29 0.031(4) 0.034(4) 0.025(4) 0.001(3) 0.008(3) 0.002(3)
C4 0.030(4) 0.042(4) 0.031(4) 0.003(3) 0.012(3) 0.000(3)
N2 0.056(4) 0.035(4) 0.034(4) -0.003(3) 0.019(3) 0.000(3)
C47 0.037(4) 0.023(4) 0.052(5) -0.007(3) 0.016(4) -0.002(3)
C25 0.029(4) 0.036(4) 0.024(4) -0.003(3) 0.002(3) -0.004(3)
C27 0.027(4) 0.031(4) 0.030(4) 0.001(3) 0.003(3) 0.001(3)
C41 0.061(5) 0.033(4) 0.048(5) -0.002(3) 0.034(4) -0.002(4)
O8 0.037(3) 0.041(3) 0.061(4) -0.009(3) 0.025(3) -0.006(2)
C2 0.027(4) 0.052(5) 0.023(4) -0.001(3) 0.004(3) -0.001(3)
C3 0.045(5) 0.042(4) 0.024(4) 0.003(3) 0.007(4) -0.002(3)
C36 0.049(5) 0.031(4) 0.046(5) -0.001(3) 0.018(4) 0.001(3)
C23 0.031(4) 0.034(4) 0.040(4) 0.004(3) 0.016(3) 0.005(3)
C28 0.036(4) 0.038(4) 0.032(4) -0.005(3) 0.016(3) -0.001(3)
C1 0.024(4) 0.070(6) 0.029(4) -0.004(4) 0.007(3) -0.001(4)
C46 0.030(4) 0.029(4) 0.036(4) 0.002(3) 0.007(3) 0.005(3)
C37 0.045(5) 0.057(5) 0.033(4) -0.004(4) 0.018(4) -0.003(4)
C35 0.040(4) 0.041(4) 0.042(5) 0.006(3) 0.022(4) 0.005(3)
C24 0.033(4) 0.040(4) 0.040(5) -0.004(3) 0.014(4) -0.009(3)
C17 0.047(5) 0.042(5) 0.051(5) -0.002(4) 0.015(4) 0.011(4)
C14 0.052(5) 0.053(5) 0.053(5) -0.013(4) 0.023(4) -0.009(4)
C16 0.048(5) 0.075(6) 0.052(6) -0.012(5) 0.034(5) -0.011(5)
C42 0.042(4) 0.028(4) 0.047(5) 0.003(3) 0.022(4) -0.002(3)
C18 0.038(4) 0.031(4) 0.048(5) 0.003(3) 0.025(4) 0.004(3)
C9 0.052(5) 0.054(5) 0.046(5) -0.014(4) 0.031(4) -0.021(4)
C33 0.056(5) 0.032(4) 0.051(5) 0.004(3) 0.036(4) 0.009(3)
C7 0.032(4) 0.049(5) 0.034(4) -0.007(3) 0.016(4) -0.006(3)
C20 0.040(4) 0.037(4) 0.052(5) 0.012(4) 0.017(4) 0.006(3)
C26 0.033(4) 0.042(4) 0.031(4) -0.007(3) 0.007(3) -0.003(3)
C45 0.053(5) 0.041(4) 0.054(5) -0.012(4) 0.028(4) -0.003(4)
C19 0.042(5) 0.045(5) 0.073(6) 0.011(4) 0.032(5) 0.012(4)
C22 0.023(4) 0.034(4) 0.039(4) -0.001(3) 0.009(3) -0.002(3)
C10 0.048(5) 0.052(5) 0.045(5) -0.003(4) 0.019(4) 0.000(4)
C38 0.068(6) 0.040(4) 0.034(4) 0.012(3) 0.014(4) -0.005(4)
O14 0.072(4) 0.069(4) 0.076(5) 0.026(3) 0.050(4) 0.014(3)
C15 0.051(5) 0.050(5) 0.057(5) -0.014(4) 0.032(4) -0.008(4)
C40 0.041(5) 0.051(5) 0.055(6) 0.004(4) 0.021(4) 0.005(4)
C44 0.064(6) 0.039(5) 0.070(6) -0.013(4) 0.028(5) -0.020(4)
C34 0.052(5) 0.027(4) 0.049(5) 0.003(3) 0.029(4) 0.002(3)
C21 0.061(6) 0.041(5) 0.075(7) 0.022(4) 0.035(5) 0.020(4)
C39 0.030(4) 0.069(6) 0.049(5) 0.014(4) 0.009(4) 0.014(4)
C43 0.059(5) 0.047(5) 0.055(5) -0.015(4) 0.035(5) -0.023(4)
C11 0.074(6) 0.054(5) 0.068(7) 0.009(5) 0.042(5) 0.003(5)
C13 0.082(7) 0.051(5) 0.071(7) -0.018(5) 0.041(6) 0.007(5)
C12 0.079(7) 0.035(5) 0.106(8) 0.005(5) 0.054(7) 0.001(4)
N4 0.056(4) 0.041(4) 0.043(4) -0.015(3) 0.026(3) -0.018(3)
N3 0.063(5) 0.048(4) 0.063(6) 0.001(4) 0.012(4) 0.004(4)
O17 0.120(7) 0.146(8) 0.070(6) 0.032(6) 0.017(5) 0.043(6)
C54 0.057(6) 0.060(5) 0.054(6) -0.020(4) 0.017(5) -0.006(4)
C52 0.099(8) 0.067(6) 0.060(7) -0.001(5) 0.033(6) -0.024(5)
C51 0.089(9) 0.055(7) 0.146(13) -0.022(8) 0.043(9) 0.008(6)
C50 0.179(13) 0.093(9) 0.174(14) -0.064(9) 0.130(12) -0.053(9)
C49 0.117(10) 0.085(8) 0.083(9) 0.008(7) -0.012(8) 0.013(7)
N6 0.062(5) 0.036(4) 0.057(5) 0.009(3) 0.029(4) 0.009(3)
N7 0.043(4) 0.046(4) 0.112(7) 0.011(4) 0.022(4) -0.003(3)
N8 0.077(6) 0.047(5) 0.098(7) -0.001(4) 0.030(5) 0.019(4)
C56 0.088(7) 0.061(6) 0.048(6) -0.009(4) 0.032(5) -0.001(5)
C57 0.062(6) 0.076(7) 0.080(7) 0.034(5) 0.029(6) 0.008(5)
C60 0.106(8) 0.071(7) 0.068(7) 0.003(5) 0.034(6) 0.028(6)
C59 0.099(8) 0.086(8) 0.066(7) 0.004(6) 0.038(6) -0.012(6)
C61 0.057(7) 0.115(10) 0.144(12) -0.002(8) 0.034(7) 0.022(6)
C58 0.073(8) 0.088(9) 0.204(16) 0.017(9) 0.055(9) -0.006(7)
N5 0.069(6) 0.070(6) 0.096(7) -0.033(5) 0.036(5) -0.015(4)
O18 0.095(6) 0.211(10) 0.087(7) -0.052(6) 0.042(5) -0.044(6)
C62 0.25(2) 0.41(3) 0.54(4) 0.41(3) 0.33(3) 0.24(2)

loop_
_atom_type_symbol
_atom_type_description
_atom_type_scat_dispersion_real
_atom_type_scat_dispersion_imag
_atom_type_scat_source
C C 0.0033 0.0016 'International Tables Vol C Tables 4.2.6.8 and 6.1.1.4'
H H 0.0000 0.0000 'International Tables Vol C Tables 4.2.6.8 and 6.1.1.4'
Cd Cd -0.8075 1.2024 'International Tables Vol C Tables 4.2.6.8 and 6.1.1.4'
N N 0.0061 0.0033 'International Tables Vol C Tables 4.2.6.8 and 6.1.1.4'
O O 0.0106 0.0060 'International Tables Vol C Tables 4.2.6.8 and 6.1.1.4'

loop_
_geom_angle_atom_site_label_1
_geom_angle_atom_site_label_2
_geom_angle_atom_site_label_3
_geom_angle
_geom_angle_site_symmetry_1
_geom_angle_site_symmetry_3
O10 Cd1 O1 132.07(19) 4_565 .
O10 Cd1 O14 92.7(2) 4_565 .
O1 Cd1 O14 114.1(2) . .
O10 Cd1 O8 134.35(17) 4_565 4_565
O1 Cd1 O8 86.36(19) . 4_565
O14 Cd1 O8 91.03(18) . 4_565
O10 Cd1 O7 98.85(18) 4_565 4_565
O1 Cd1 O7 85.50(19) . 4_565
O14 Cd1 O7 140.23(17) . 4_565
O8 Cd1 O7 54.37(15) 4_565 4_565
O10 Cd1 O13 84.36(18) 4_565 .
O1 Cd1 O13 81.85(18) . .
O14 Cd1 O13 53.18(16) . .
O8 Cd1 O13 131.54(17) 4_565 .
O7 Cd1 O13 165.36(17) 4_565 .
O10 Cd1 O2 80.04(17) 4_565 .
O1 Cd1 O2 52.43(18) . .
O14 Cd1 O2 133.06(18) . .
O8 Cd1 O2 126.74(16) 4_565 .
O7 Cd1 O2 86.56(17) 4_565 .
O13 Cd1 O2 79.90(17) . .
O10 Cd1 O9 51.03(15) 4_565 4_565
O1 Cd1 O9 166.63(18) . 4_565
O14 Cd1 O9 76.98(18) . 4_565
O8 Cd1 O9 85.90(16) 4_565 4_565
O7 Cd1 O9 81.13(17) 4_565 4_565
O13 Cd1 O9 111.40(16) . 4_565
O2 Cd1 O9 126.14(16) . 4_565
O10 Cd1 C24 119.4(2) 4_565 4_565
O1 Cd1 C24 84.1(2) . 4_565
O14 Cd1 C24 117.1(2) . 4_565
O8 Cd1 C24 27.54(17) 4_565 4_565
O7 Cd1 C24 26.89(17) 4_565 4_565
O13 Cd1 C24 155.9(2) . 4_565
O2 Cd1 C24 106.49(19) . 4_565
O9 Cd1 C24 84.01(18) 4_565 4_565
O10 Cd1 C37 85.5(2) 4_565 .
O1 Cd1 C37 100.5(2) . .
O14 Cd1 C37 27.2(2) . .
O8 Cd1 C37 114.5(2) 4_565 .
O7 Cd1 C37 167.3(2) 4_565 .
O13 Cd1 C37 26.30(18) . .
O2 Cd1 C37 106.0(2) . .
O9 Cd1 C37 92.63(19) 4_565 .
C24 Cd1 C37 141.9(2) 4_565 .
O10 Cd1 C1 106.4(2) 4_565 .
O1 Cd1 C1 25.82(19) . .
O14 Cd1 C1 126.9(2) . .
O8 Cd1 C1 107.3(2) 4_565 .
O7 Cd1 C1 85.97(19) 4_565 .
O13 Cd1 C1 79.43(18) . .
O2 Cd1 C1 26.61(18) . .
O9 Cd1 C1 151.1(2) 4_565 .
C24 Cd1 C1 96.0(2) 4_565 .
C37 Cd1 C1 104.3(2) . .
O10 Cd1 C26 25.34(17) 4_565 4_565
O1 Cd1 C26 155.5(2) . 4_565
O14 Cd1 C26 84.2(2) . 4_565
O8 Cd1 C26 110.58(19) 4_565 4_565
O7 Cd1 C26 90.26(19) 4_565 4_565
O13 Cd1 C26 98.21(19) . 4_565
O2 Cd1 C26 103.28(18) . 4_565
O9 Cd1 C26 25.69(16) 4_565 4_565
C24 Cd1 C26 102.6(2) 4_565 4_565
C37 Cd1 C26 88.7(2) . 4_565
C1 Cd1 C26 129.9(2) . 4_565
O4 Cd2 O15 127.74(18) . 1_655
O4 Cd2 O6 110.7(2) . 4_566
O15 Cd2 O6 86.76(17) 1_655 4_566
O4 Cd2 O12 81.70(17) . 4_666
O15 Cd2 O12 127.45(17) 1_655 4_666
O6 Cd2 O12 126.43(18) 4_566 4_666
O4 Cd2 O11 136.74(16) . 4_666
O15 Cd2 O11 86.73(18) 1_655 4_666
O6 Cd2 O11 94.5(2) 4_566 4_666
O12 Cd2 O11 55.18(16) 4_666 4_666
O4 Cd2 O16 92.94(17) . 1_655
O15 Cd2 O16 53.88(15) 1_655 1_655
O6 Cd2 O16 140.34(17) 4_566 1_655
O12 Cd2 O16 87.05(17) 4_666 1_655
O11 Cd2 O16 88.40(19) 4_666 1_655
O4 Cd2 O5 83.20(19) . 4_566
O15 Cd2 O5 138.14(17) 1_655 4_566
O6 Cd2 O5 53.23(18) 4_566 4_566
O12 Cd2 O5 78.68(19) 4_666 4_566
O11 Cd2 O5 85.0(2) 4_666 4_566
O16 Cd2 O5 165.60(17) 1_655 4_566
O4 Cd2 C32 109.5(2) . 4_666
O15 Cd2 C32 108.1(2) 1_655 4_666
O6 Cd2 C32 111.9(2) 4_566 4_666
O12 Cd2 C32 27.85(18) 4_666 4_666
O11 Cd2 C32 27.33(17) 4_666 4_666
O16 Cd2 C32 87.78(19) 1_655 4_666
O5 Cd2 C32 80.5(2) 4_566 4_666
O4 Cd2 C48 113.2(2) . 1_655
O15 Cd2 C48 27.00(17) 1_655 1_655
O6 Cd2 C48 113.7(2) 4_566 1_655
O12 Cd2 C48 107.0(2) 4_666 1_655
O11 Cd2 C48 85.4(2) 4_666 1_655
O16 Cd2 C48 27.00(17) 1_655 1_655
O5 Cd2 C48 163.0(2) 4_566 1_655
C32 Cd2 C48 97.1(2) 4_666 1_655
O4 Cd2 C16 98.3(2) . 4_566
O15 Cd2 C16 112.7(2) 1_655 4_566
O6 Cd2 C16 27.0(2) 4_566 4_566
O12 Cd2 C16 102.0(2) 4_666 4_566
O11 Cd2 C16 88.6(2) 4_666 4_566
O16 Cd2 C16 166.4(2) 1_655 4_566
O5 Cd2 C16 26.25(19) 4_566 4_566
C32 Cd2 C16 95.5(2) 4_666 4_566
C48 Cd2 C16 139.5(2) 1_655 4_566
C1 O1 Cd1 100.3(5) . .
C32 O11 Cd2 89.1(4) . 4_465
O11 C32 O12 124.4(7) . .
O11 C32 C29 118.2(6) . .
O12 C32 C29 117.3(6) . .
O11 C32 Cd2 63.6(4) . 4_465
O12 C32 Cd2 60.9(4) . 4_465
C29 C32 Cd2 178.0(5) . 4_465
C37 O13 Cd1 87.0(4) . .
C16 O6 Cd2 97.5(5) . 4_565
C24 O7 Cd1 91.0(4) . 4_566
C48 O15 Cd2 96.3(4) . 1_455
N2 C31 C28 123.3(6) . .
N2 C31 C30 120.2(6) . .
C28 C31 C30 116.6(6) . .
N1 C6 C7 123.5(7) . .
N1 C6 C5 120.0(7) . .
C7 C6 C5 116.5(7) . .
C32 O12 Cd2 91.2(4) . 4_465
C26 O9 Cd1 81.6(4) . 4_566
C16 O5 Cd2 85.3(5) . 4_565
C4 C5 C6 121.7(7) . .
C4 C5 H5 119.2 . .
C6 C5 H5 119.2 . .
C6 N1 C17 125.4(6) . .
C6 N1 C9 121.4(7) . .
C17 N1 C9 113.2(6) . .
O16 C48 O15 124.0(7) . .
O16 C48 C46 117.7(7) . .
O15 C48 C46 118.2(6) . .
O16 C48 Cd2 67.7(4) . 1_455
O15 C48 Cd2 56.7(3) . 1_455
C46 C48 Cd2 172.1(5) . 1_455
C48 O16 Cd2 85.3(4) . 1_455
C26 O10 Cd1 104.4(4) . 4_566
C1 O2 Cd1 83.2(5) . .
C8 O4 Cd2 108.0(4) . .
C29 C30 C31 122.5(6) . .
C29 C30 H30 118.7 . .
C31 C30 H30 118.7 . .
O4 C8 O3 124.0(6) . .
O4 C8 C4 117.5(6) . .
O3 C8 C4 118.5(6) . .
C30 C29 C27 119.5(6) . .
C30 C29 C32 119.7(6) . .
C27 C29 C32 120.8(6) . .
C5 C4 C3 119.0(7) . .
C5 C4 C8 119.2(6) . .
C3 C4 C8 121.8(6) . .
C31 N2 C41 123.2(6) . .
C31 N2 C33 120.9(6) . .
C41 N2 C33 115.9(6) . .
C42 C47 C46 121.4(6) . .
C42 C47 H47 119.3 . .
C46 C47 H47 119.3 . .
C27 C25 C28 121.2(6) . .
C27 C25 C26 119.4(6) . .
C28 C25 C26 119.3(6) . .
C25 C27 C29 118.8(6) . .
C25 C27 H27 120.6 . .
C29 C27 H27 120.6 . .
N2 C41 C42 115.1(6) . .
N2 C41 H41A 108.5 . .
C42 C41 H41A 108.5 . .
N2 C41 H41B 108.5 . .
C42 C41 H41B 108.5 . .
H41A C41 H41B 107.5 . .
C24 O8 Cd1 92.6(4) . 4_566
C3 C2 C7 120.8(7) . .
C3 C2 C1 117.1(7) . .
C7 C2 C1 122.1(7) . .
C2 C3 C4 120.4(7) . .
C2 C3 H3 119.8 . .
C4 C3 H3 119.8 . .
C35 C36 C38 119.7(7) . .
C35 C36 C37 119.1(7) . .
C38 C36 C37 121.2(7) . .
C18 C23 C22 120.2(6) . .
C18 C23 H23 119.9 . .
C22 C23 H23 119.9 . .
C31 C28 C25 121.4(6) . .
C31 C28 H28 119.3 . .
C25 C28 H28 119.3 . .
O1 C1 O2 124.0(7) . .
O1 C1 C2 118.9(7) . .
O2 C1 C2 117.0(8) . .
O1 C1 Cd1 53.8(4) . .
O2 C1 Cd1 70.2(4) . .
C2 C1 Cd1 172.6(6) . .
C45 C46 C47 119.3(6) . .
C45 C46 C48 119.2(7) . .
C47 C46 C48 121.5(6) . .
O13 C37 O14 123.4(7) . .
O13 C37 C36 117.3(7) . .
O14 C37 C36 119.3(7) . .
O13 C37 Cd1 66.7(4) . .
O14 C37 Cd1 57.7(4) . .
C36 C37 Cd1 167.8(5) . .
C36 C35 C34 119.1(7) . .
C36 C35 H35 120.5 . .
C34 C35 H35 120.5 . .
O7 C24 O8 121.8(7) . .
O7 C24 C22 119.3(6) . .
O8 C24 C22 118.9(6) . .
O7 C24 Cd1 62.1(4) . 4_566
O8 C24 Cd1 59.9(4) . 4_566
C22 C24 Cd1 175.4(5) . 4_566
N1 C17 C18 115.4(6) . .
N1 C17 H17A 108.4 . .
C18 C17 H17A 108.4 . .
N1 C17 H17B 108.4 . .
C18 C17 H17B 108.4 . .
H17A C17 H17B 107.5 . .
C15 C14 C13 119.4(8) . .
C15 C14 C16 117.9(7) . .
C13 C14 C16 122.7(8) . .
O5 C16 O6 123.8(8) . .
O5 C16 C14 120.0(7) . .
O6 C16 C14 116.1(8) . .
O5 C16 Cd2 68.4(4) . 4_565
O6 C16 Cd2 55.5(4) . 4_565
C14 C16 Cd2 169.0(6) . 4_565
C43 C42 C47 117.9(7) . .
C43 C42 C41 121.2(6) . .
C47 C42 C41 120.9(6) . .
C19 C18 C23 118.8(7) . .
C19 C18 C17 121.5(6) . .
C23 C18 C17 119.6(6) . .
N1 C9 C10 112.0(6) . .
N1 C9 H9A 109.2 . .
C10 C9 H9A 109.2 . .
N1 C9 H9B 109.2 . .
C10 C9 H9B 109.2 . .
H9A C9 H9B 107.9 . .
N2 C33 C34 116.4(6) . .
N2 C33 H33A 108.2 . .
C34 C33 H33A 108.2 . .
N2 C33 H33B 108.2 . .
C34 C33 H33B 108.2 . .
H33A C33 H33B 107.3 . .
C2 C7 C6 121.7(7) . .
C2 C7 H7 119.2 . .
C6 C7 H7 119.2 . .
C21 C20 C22 118.4(7) . .
C21 C20 H20 120.8 . .
C22 C20 H20 120.8 . .
O9 C26 O10 122.9(7) . .
O9 C26 C25 119.1(6) . .
O10 C26 C25 117.9(6) . .
O9 C26 Cd1 72.7(4) . 4_566
O10 C26 Cd1 50.2(3) . 4_566
C25 C26 Cd1 168.2(5) . 4_566
C46 C45 C44 119.6(7) . .
C46 C45 H45 120.2 . .
C44 C45 H45 120.2 . .
C21 C19 C18 122.2(7) . .
C21 C19 H19 118.9 . .
C18 C19 H19 118.9 . .
C23 C22 C20 120.4(6) . .
C23 C22 C24 119.2(6) . .
C20 C22 C24 120.4(6) . .
C11 C10 C15 119.9(7) . .
C11 C10 C9 122.3(7) . .
C15 C10 C9 117.8(7) . .
C39 C38 C36 119.8(7) . .
C39 C38 H38 120.1 . .
C36 C38 H38 120.1 . .
C37 O14 Cd1 95.1(5) . .
C14 C15 C10 119.2(7) . .
C14 C15 H15 120.4 . .
C10 C15 H15 120.4 . .
C39 C40 C34 119.6(7) . .
C39 C40 H40 120.2 . .
C34 C40 H40 120.2 . .
C43 C44 C45 119.9(7) . .
C43 C44 H44 120.1 . .
C45 C44 H44 120.1 . .
C35 C34 C40 119.9(7) . .
C35 C34 C33 119.6(7) . .
C40 C34 C33 120.5(7) . .
C19 C21 C20 120.0(7) . .
C19 C21 H21 120.0 . .
C20 C21 H21 120.0 . .
C40 C39 C38 121.9(7) . .
C40 C39 H39 119.0 . .
C38 C39 H39 119.0 . .
C44 C43 C42 121.8(7) . .
C44 C43 H43 119.1 . .
C42 C43 H43 119.1 . .
C12 C11 C10 119.4(8) . .
C12 C11 H11 120.3 . .
C10 C11 H11 120.3 . .
C12 C13 C14 121.2(8) . .
C12 C13 H13 119.4 . .
C14 C13 H13 119.4 . .
C11 C12 C13 120.7(8) . .
C11 C12 H12 119.7 . .
C13 C12 H12 119.7 . .
C54 N4 C52 113.3(6) . .
C54 N4 H4A 108.9 . .
C52 N4 H4A 108.9 . .
C54 N4 H4B 108.9 . .
C52 N4 H4B 108.9 . .
H4A N4 H4B 107.7 . .
C51 N3 C50 116.6(10) . .
C51 N3 C49 122.2(9) . .
C50 N3 C49 121.1(9) . .
N4 C54 H54A 109.5 . .
N4 C54 H54B 109.5 . .
H54A C54 H54B 109.5 . .
N4 C54 H54C 109.5 . .
H54A C54 H54C 109.5 . .
H54B C54 H54C 109.5 . .
N4 C52 H52A 109.5 . .
N4 C52 H52B 109.5 . .
H52A C52 H52B 109.5 . .
N4 C52 H52C 109.5 . .
H52A C52 H52C 109.5 . .
H52B C52 H52C 109.5 . .
O17 C51 N3 125.7(11) . .
O17 C51 H51 117.2 . .
N3 C51 H51 117.2 . .
N3 C50 H50A 109.5 . .
N3 C50 H50B 109.5 . .
H50A C50 H50B 109.5 . .
N3 C50 H50C 109.5 . .
H50A C50 H50C 109.5 . .
H50B C50 H50C 109.5 . .
N3 C49 H49A 109.5 . .
N3 C49 H49B 109.5 . .
H49A C49 H49B 109.5 . .
N3 C49 H49C 109.5 . .
H49A C49 H49C 109.5 . .
H49B C49 H49C 109.5 . .
C56 N6 C57 116.6(6) . .
C56 N6 H6A 108.1 . .
C57 N6 H6A 108.1 . .
C56 N6 H6B 108.1 . .
C57 N6 H6B 108.1 . .
H6A N6 H6B 107.3 . .
C58 N7 C59 119.0(8) . .
C58 N7 H7A 107.5 . .
C59 N7 H7A 107.6 . .
C58 N7 H7B 107.6 . .
C59 N7 H7B 107.6 . .
H7A N7 H7B 107.0 . .
C60 N8 C61 118.0(8) . .
C60 N8 H8A 107.8 . .
C61 N8 H8A 107.8 . .
C60 N8 H8B 107.8 . .
C61 N8 H8B 107.8 . .
H8A N8 H8B 107.2 . .
N6 C56 H56A 109.5 . .
N6 C56 H56B 109.5 . .
H56A C56 H56B 109.5 . .
N6 C56 H56C 109.5 . .
H56A C56 H56C 109.5 . .
H56B C56 H56C 109.5 . .
N6 C57 H57A 109.5 . .
N6 C57 H57B 109.5 . .
H57A C57 H57B 109.5 . .
N6 C57 H57C 109.5 . .
H57A C57 H57C 109.5 . .
H57B C57 H57C 109.5 . .
N8 C60 H60A 109.5 . .
N8 C60 H60B 109.5 . .
H60A C60 H60B 109.5 . .
N8 C60 H60C 109.5 . .
H60A C60 H60C 109.5 . .
H60B C60 H60C 109.5 . .
N7 C59 H59A 109.5 . .
N7 C59 H59B 109.5 . .
H59A C59 H59B 109.5 . .
N7 C59 H59C 109.5 . .
H59A C59 H59C 109.5 . .
H59B C59 H59C 109.5 . .
N8 C61 H61A 109.5 . .
N8 C61 H61B 109.5 . .
H61A C61 H61B 109.5 . .
N8 C61 H61C 109.5 . .
H61A C61 H61C 109.5 . .
H61B C61 H61C 109.5 . .
N7 C58 H58A 109.5 . .
N7 C58 H58B 109.5 . .
H58A C58 H58B 109.5 . .
N7 C58 H58C 109.5 . .
H58A C58 H58C 109.5 . .
H58B C58 H58C 109.5 . .
C62 N5 C55 147.4(18) . .
C62 N5 C53 110.0(17) . .
C55 N5 C53 102.6(13) . .
N5 C62 H62A 109.5 . .
N5 C62 H62B 109.5 . .
H62A C62 H62B 109.5 . .
N5 C62 H62C 109.5 . .
H62A C62 H62C 109.5 . .
H62B C62 H62C 109.5 . .
N5 C55 O18 97.9(13) . .
N5 C55 H55 131.1 . .
O18 C55 H55 131.1 . .
N5 C53 H53A 109.5 . .
N5 C53 H53B 109.5 . .
H53A C53 H53B 109.5 . .
N5 C53 H53C 109.5 . .
H53A C53 H53C 109.5 . .
H53B C53 H53C 109.5 . .

loop_
_geom_bond_atom_site_label_1
_geom_bond_atom_site_label_2
_geom_bond_distance
_geom_bond_site_symmetry_2
Cd1 O10 2.259(5) 4_565
Cd1 O1 2.290(5) .
Cd1 O14 2.339(5) .
Cd1 O8 2.385(5) 4_565
Cd1 O7 2.435(5) 4_565
Cd1 O13 2.535(5) .
Cd1 O2 2.644(6) .
Cd1 O9 2.747(5) 4_565
Cd1 C24 2.755(7) 4_565
Cd1 C37 2.756(7) .
Cd1 C1 2.790(8) .
Cd1 C26 2.846(7) 4_565
Cd2 O4 2.262(5) .
Cd2 O15 2.295(5) 1_655
Cd2 O6 2.302(5) 4_566
Cd2 O12 2.351(5) 4_666
Cd2 O11 2.408(5) 4_666
Cd2 O16 2.533(5) 1_655
Cd2 O5 2.584(5) 4_566
Cd2 C32 2.690(7) 4_666
Cd2 C48 2.728(7) 1_655
Cd2 C16 2.769(8) 4_566
O1 C1 1.235(9) .
O11 C32 1.235(8) .
O11 Cd2 2.408(5) 4_465
C32 O12 1.257(8) .
C32 C29 1.548(9) .
C32 Cd2 2.690(7) 4_465
O13 C37 1.223(9) .
O6 C16 1.269(9) .
O6 Cd2 2.302(5) 4_565
O7 C24 1.246(8) .
O7 Cd1 2.435(5) 4_566
O15 C48 1.246(8) .
O15 Cd2 2.295(4) 1_455
C31 N2 1.376(8) .
C31 C28 1.385(9) .
C31 C30 1.386(9) .
C6 N1 1.404(9) .
C6 C7 1.413(9) .
C6 C5 1.426(9) .
O12 Cd2 2.351(5) 4_465
O9 C26 1.247(8) .
O9 Cd1 2.747(5) 4_566
O5 C16 1.229(9) .
O5 Cd2 2.584(5) 4_565
C5 C4 1.388(9) .
C5 H5 0.9300 .
N1 C17 1.440(9) .
N1 C9 1.474(9) .
C48 O16 1.243(8) .
C48 C46 1.502(9) .
C48 Cd2 2.728(7) 1_455
O16 Cd2 2.533(5) 1_455
O10 C26 1.258(8) .
O10 Cd1 2.259(5) 4_566
O2 C1 1.259(8) .
O3 C8 1.261(8) .
O4 C8 1.244(7) .
C30 C29 1.381(9) .
C30 H30 0.9300 .
C8 C4 1.485(9) .
C29 C27 1.395(8) .
C4 C3 1.410(9) .
N2 C41 1.419(9) .
N2 C33 1.464(9) .
C47 C42 1.389(9) .
C47 C46 1.403(9) .
C47 H47 0.9300 .
C25 C27 1.358(8) .
C25 C28 1.387(9) .
C25 C26 1.524(9) .
C27 H27 0.9300 .
C41 C42 1.522(9) .
C41 H41A 0.9700 .
C41 H41B 0.9700 .
O8 C24 1.275(8) .
O8 Cd1 2.385(5) 4_566
C2 C3 1.369(9) .
C2 C7 1.377(9) .
C2 C1 1.494(9) .
C3 H3 0.9300 .
C36 C35 1.386(9) .
C36 C38 1.444(10) .
C36 C37 1.516(10) .
C23 C18 1.370(8) .
C23 C22 1.371(9) .
C23 H23 0.9300 .
C28 H28 0.9300 .
C46 C45 1.388(9) .
C37 O14 1.263(8) .
C35 C34 1.425(9) .
C35 H35 0.9300 .
C24 C22 1.501(9) .
C24 Cd1 2.755(7) 4_566
C17 C18 1.497(9) .
C17 H17A 0.9700 .
C17 H17B 0.9700 .
C14 C15 1.381(9) .
C14 C13 1.424(11) .
C14 C16 1.517(11) .
C16 Cd2 2.769(8) 4_565
C42 C43 1.389(9) .
C18 C19 1.361(9) .
C9 C10 1.530(9) .
C9 H9A 0.9700 .
C9 H9B 0.9700 .
C33 C34 1.510(9) .
C33 H33A 0.9700 .
C33 H33B 0.9700 .
C7 H7 0.9300 .
C20 C21 1.373(9) .
C20 C22 1.397(9) .
C20 H20 0.9300 .
C26 Cd1 2.846(7) 4_566
C45 C44 1.398(10) .
C45 H45 0.9300 .
C19 C21 1.354(10) .
C19 H19 0.9300 .
C10 C11 1.426(10) .
C10 C15 1.429(10) .
C38 C39 1.378(10) .
C38 H38 0.9300 .
C15 H15 0.9300 .
C40 C39 1.356(10) .
C40 C34 1.437(10) .
C40 H40 0.9300 .
C44 C43 1.376(10) .
C44 H44 0.9300 .
C21 H21 0.9300 .
C39 H39 0.9300 .
C43 H43 0.9300 .
C11 C12 1.373(11) .
C11 H11 0.9300 .
C13 C12 1.374(11) .
C13 H13 0.9300 .
C12 H12 0.9300 .
N4 C54 1.442(9) .
N4 C52 1.485(10) .
N4 H4A 0.9000 .
N4 H4B 0.9000 .
N3 C51 1.364(12) .
N3 C50 1.388(11) .
N3 C49 1.494(11) .
O17 C51 1.224(13) .
C54 H54A 0.9600 .
C54 H54B 0.9600 .
C54 H54C 0.9600 .
C52 H52A 0.9600 .
C52 H52B 0.9600 .
C52 H52C 0.9600 .
C51 H51 0.9300 .
C50 H50A 0.9600 .
C50 H50B 0.9600 .
C50 H50C 0.9600 .
C49 H49A 0.9600 .
C49 H49B 0.9600 .
C49 H49C 0.9600 .
N6 C56 1.495(9) .
N6 C57 1.513(10) .
N6 H6A 0.9000 .
N6 H6B 0.9000 .
N7 C58 1.425(10) .
N7 C59 1.459(11) .
N7 H7A 0.9000 .
N7 H7B 0.9000 .
N8 C60 1.425(10) .
N8 C61 1.461(10) .
N8 H8A 0.9000 .
N8 H8B 0.9000 .
C56 H56A 0.9600 .
C56 H56B 0.9600 .
C56 H56C 0.9600 .
C57 H57A 0.9600 .
C57 H57B 0.9600 .
C57 H57C 0.9600 .
C60 H60A 0.9600 .
C60 H60B 0.9600 .
C60 H60C 0.9600 .
C59 H59A 0.9600 .
C59 H59B 0.9600 .
C59 H59C 0.9600 .
C61 H61A 0.9600 .
C61 H61B 0.9600 .
C61 H61C 0.9600 .
C58 H58A 0.9600 .
C58 H58B 0.9600 .
C58 H58C 0.9600 .
N5 C62 1.164(15) .
N5 C55 1.312(18) .
N5 C53 1.368(19) .
O18 C55 1.577(18) .
C62 H62A 0.9600 .
C62 H62B 0.9600 .
C62 H62C 0.9600 .
C55 H55 0.9300 .
C53 H53A 0.9600 .
C53 H53B 0.9600 .
C53 H53C 0.9600 .

loop_
_geom_hbond_atom_site_label_D
_geom_hbond_atom_site_label_H
_geom_hbond_atom_site_label_A
_geom_hbond_distance_DH
_geom_hbond_distance_HA
_geom_hbond_distance_DA
_geom_hbond_angle_DHA
_geom_hbond_site_symmetry_A
N4 H4A O8 0.90 1.87 2.718(7) 156.3 .
N4 H4B O3 0.90 1.90 2.775(7) 162.5 2_445
N6 H6A O15 0.90 1.85 2.706(7) 158.7 .
N6 H6B O9 0.90 1.93 2.793(8) 158.9 2_355
N7 H7A O18 0.90 2.02 2.874(12) 158.6 .
N7 H7B O10 0.90 2.24 3.059(9) 150.4 4_565
N7 H7B O13 0.90 2.29 2.838(8) 118.8 .
N8 H8A O17 0.90 2.07 2.876(11) 149.0 .
N8 H8B O4 0.90 2.25 3.030(9) 145.5 4_565
N8 H8B O5 0.90 2.25 2.816(9) 120.1 .
N8 H8B O12 0.90 2.43 2.910(8) 113.8 1_655
